data_1517907
loop_
_publ_author_name
'Qi, Qiu-Yue'
'Bao, Li'
'Ren, Jin-Wei'
'Han, Jun-Jie'
'Zhang, Zong-Yao'
'Li, Yi'
'Yao, Yi-Jian'
'Cao, Rui'
'Liu, Hong-Wei'

_publ_section_title
;
 Sterhirsutins A and B, Two New Heterodimeric Sesquiterpenes with a New
 Skeleton from the Culture of Stereum hirsutum Collected in Tibet Plateau.
;
_journal_issue 19
_journal_name_full 'Organic letters'
_journal_page_first 5092
_journal_page_last 5095
_journal_paper_doi 10.1021/ol502441n
_journal_volume 16
_journal_year 2014
_chemical_absolute_configuration unk
_chemical_formula_sum 'C30 H42 O4'
_chemical_formula_weight 466.64
_chemical_name_systematic
;
 ? 
;
_space_group_IT_number 4
_symmetry_cell_setting monoclinic
_symmetry_space_group_name_Hall 'P 2yb'
_symmetry_space_group_name_H-M 'P 1 21 1'
_atom_sites_solution_hydrogens geom
_atom_sites_solution_primary direct
_atom_sites_solution_secondary difmap
_audit_creation_method SHELXL-97
_cell_angle_alpha 90.00
_cell_angle_beta 96.346(2)
_cell_angle_gamma 90.00
_cell_formula_units_Z 2
_cell_length_a 7.6582(4)
_cell_length_b 6.5979(3)
_cell_length_c 26.7169(14)
_cell_measurement_reflns_used 4757
_cell_measurement_temperature 150(2)
_cell_measurement_theta_max 26.39
_cell_measurement_theta_min 2.68
_cell_volume 1341.68(12)
_computing_cell_refinement 'Bruker SMART'
_computing_data_collection 'Bruker SMART'
_computing_data_reduction 'Bruker SAINT'
_computing_molecular_graphics 'Bruker SHELXTL'
_computing_publication_material 'Bruker SHELXTL'
_computing_structure_refinement 'SHELXL-97 (Sheldrick, 2008)'
_computing_structure_solution 'SHELXS-97 (Sheldrick, 2008)'
_diffrn_ambient_temperature 150(2)
_diffrn_measured_fraction_theta_full 0.996
_diffrn_measured_fraction_theta_max 0.996
_diffrn_measurement_device_type 'CCD area detector'
_diffrn_measurement_method 'phi and omega scans'
_diffrn_radiation_monochromator graphite
_diffrn_radiation_source 'fine-focus sealed tube'
_diffrn_radiation_type MoK\a
_diffrn_radiation_wavelength 0.71073
_diffrn_reflns_av_R_equivalents 0.0412
_diffrn_reflns_av_sigmaI/netI 0.0521
_diffrn_reflns_limit_h_max 9
_diffrn_reflns_limit_h_min -9
_diffrn_reflns_limit_k_max 7
_diffrn_reflns_limit_k_min -8
_diffrn_reflns_limit_l_max 31
_diffrn_reflns_limit_l_min -33
_diffrn_reflns_number 11597
_diffrn_reflns_theta_full 26.43
_diffrn_reflns_theta_max 26.43
_diffrn_reflns_theta_min 2.30
_exptl_absorpt_coefficient_mu 0.075
_exptl_absorpt_correction_T_max 0.9852
_exptl_absorpt_correction_T_min 0.9565
_exptl_absorpt_correction_type multi-scan
_exptl_absorpt_process_details sadabs
_exptl_crystal_colour colourless
_exptl_crystal_density_diffrn 1.155
_exptl_crystal_density_method 'not measured'
_exptl_crystal_description Block
_exptl_crystal_F_000 508
_exptl_crystal_size_max 0.50
_exptl_crystal_size_mid 0.40
_exptl_crystal_size_min 0.15
_refine_diff_density_max 0.229
_refine_diff_density_min -0.194
_refine_diff_density_rms 0.040
_refine_ls_abs_structure_details 'Flack H D (1983), Acta Cryst. A39, 876-881'
_refine_ls_abs_structure_Flack -0.1(10)
_refine_ls_extinction_method none
_refine_ls_goodness_of_fit_ref 1.010
_refine_ls_hydrogen_treatment constr
_refine_ls_matrix_type full
_refine_ls_number_parameters 314
_refine_ls_number_reflns 5038
_refine_ls_number_restraints 1
_refine_ls_restrained_S_all 1.010
_refine_ls_R_factor_all 0.0542
_refine_ls_R_factor_gt 0.0424
_refine_ls_shift/su_max 0.007
_refine_ls_shift/su_mean 0.000
_refine_ls_structure_factor_coef Fsqd
_refine_ls_weighting_details 'calc w=1/[\s^2^(Fo^2^)+(0.0570P)^2^+0.2015P] where P=(Fo^2^+2Fc^2^)/3'
_refine_ls_weighting_scheme calc
_refine_ls_wR_factor_gt 0.1013
_refine_ls_wR_factor_ref 0.1074
_reflns_number_gt 4347
_reflns_number_total 5038
_reflns_threshold_expression >2sigma(I)
_cod_data_source_file ol502441n_si_001.cif
_cod_data_source_block 515c17s
_cod_depositor_comments
;
The following automatic conversions were performed:

'_chemical_absolute_configuration' value ' unk ' changed to 'unk'
according to
/home/saulius/struct/COD-crude-data--automatic-downloads/current/ACS/lib/dictionaries/cif_core.dic
dictionary named 'cif_core.dic' version 2.4.2 from
2011-04-26.

'_symmetry_cell_setting' value 'Monoclinic' changed to
'monoclinic' according to
/home/saulius/struct/COD-crude-data--automatic-downloads/current/ACS/lib/dictionaries/cif_core.dic
dictionary named 'cif_core.dic' version 2.4.2 from 2011-04-26.

Automatic conversion script
Id: cif_fix_values 2827 2014-09-09 07:05:25Z andrius 
;
_cod_original_sg_symbol_H-M P2(1)
_cod_database_code 1517907

loop_
_space_group_symop_id
_space_group_symop_operation_xyz
1 'x, y, z'
2 '-x, y+1/2, -z'

loop_
_atom_site_label
_atom_site_type_symbol
_atom_site_fract_x
_atom_site_fract_y
_atom_site_fract_z
_atom_site_U_iso_or_equiv
_atom_site_adp_type
_atom_site_occupancy
_atom_site_symmetry_multiplicity
_atom_site_calc_flag
_atom_site_refinement_flags
H2 H 1.0583 0.1149 0.6037 0.049 Uiso 1 1 calc R
H4 H 0.3676 0.5908 0.8074 0.026 Uiso 1 1 calc R
H7A H -0.0648 0.3989 0.7658 0.029 Uiso 1 1 calc R
H7B H 0.0534 0.2782 0.8090 0.029 Uiso 1 1 calc R
H8 H 0.6477 0.4092 0.6573 0.023 Uiso 1 1 calc R
H9 H 0.0190 0.4314 0.8864 0.031 Uiso 1 1 calc R
H10 H 0.3958 0.4411 0.6004 0.026 Uiso 1 1 calc R
H12A H 0.9109 0.5472 0.6374 0.023 Uiso 1 1 calc R
H12B H 0.8128 0.7292 0.6055 0.023 Uiso 1 1 calc R
H13 H 0.0283 0.7125 0.8100 0.028 Uiso 1 1 calc R
H14A H 0.5609 0.5253 0.5187 0.030 Uiso 1 1 calc R
H14B H 0.5512 0.3015 0.5421 0.030 Uiso 1 1 calc R
H15A H 0.6306 0.5536 0.7746 0.030 Uiso 1 1 calc R
H15B H 0.5653 0.3549 0.7434 0.030 Uiso 1 1 calc R
H16A H 0.5047 0.1916 0.8154 0.034 Uiso 1 1 calc R
H16B H 0.3340 0.2401 0.8429 0.034 Uiso 1 1 calc R
H17 H 0.4720 0.9852 0.6397 0.025 Uiso 1 1 calc R
H18A H 0.8880 0.4468 0.4971 0.045 Uiso 1 1 calc R
H18B H 1.0208 0.5487 0.5403 0.045 Uiso 1 1 calc R
H18C H 0.8520 0.6714 0.5161 0.045 Uiso 1 1 calc R
H20A H 0.8109 0.7468 0.7200 0.038 Uiso 1 1 calc R
H20B H 0.6790 0.9330 0.7238 0.038 Uiso 1 1 calc R
H20C H 0.7857 0.9115 0.6759 0.038 Uiso 1 1 calc R
H21A H 0.6463 0.2982 0.8891 0.038 Uiso 1 1 calc R
H21B H 0.6190 0.5171 0.8633 0.038 Uiso 1 1 calc R
H22A H -0.1089 0.5814 0.9587 0.066 Uiso 1 1 calc R
H22B H -0.2142 0.7558 0.9265 0.066 Uiso 1 1 calc R
H22C H -0.0783 0.8141 0.9742 0.066 Uiso 1 1 calc R
H24A H 0.5214 0.8262 0.5665 0.029 Uiso 1 1 calc R
H24B H 0.3195 0.7595 0.5671 0.029 Uiso 1 1 calc R
H25A H 0.2557 0.8382 0.9629 0.040 Uiso 1 1 calc R
H25B H 0.2102 0.6052 0.9718 0.040 Uiso 1 1 calc R
H26A H 0.2944 0.2467 0.7012 0.045 Uiso 1 1 calc R
H26B H 0.0903 0.2092 0.7058 0.045 Uiso 1 1 calc R
H26C H 0.2361 0.1098 0.7459 0.045 Uiso 1 1 calc R
H28 H 0.4205 0.7458 0.8962 0.038 Uiso 1 1 calc R
H29A H -0.0718 0.9558 0.8648 0.062 Uiso 1 1 calc R
H29B H 0.1377 0.9559 0.8664 0.062 Uiso 1 1 calc R
H29C H 0.0467 1.0473 0.9126 0.062 Uiso 1 1 calc R
H30A H 0.3733 0.1690 0.9303 0.062 Uiso 1 1 calc R
H30B H 0.3063 0.3300 0.9688 0.062 Uiso 1 1 calc R
H30C H 0.5086 0.2639 0.9740 0.062 Uiso 1 1 calc R
C1 C 0.8561(2) 0.2391(3) 0.58182(7) 0.0238(4) Uani 1 1 d .
C2 C 0.2639(2) 0.8044(3) 0.65885(7) 0.0196(4) Uani 1 1 d .
C3 C 0.2025(2) 0.4163(3) 0.75791(7) 0.0220(4) Uani 1 1 d .
C4 C 0.3805(2) 0.4591(3) 0.78968(7) 0.0220(4) Uani 1 1 d .
C5 C 0.2928(2) 0.6621(3) 0.70091(7) 0.0196(4) Uani 1 1 d .
C6 C 0.4637(2) 0.6175(3) 0.71130(7) 0.0206(4) Uani 1 1 d .
C7 C 0.0450(2) 0.4051(3) 0.78908(7) 0.0246(4) Uani 1 1 d .
C8 C 0.6378(2) 0.5418(3) 0.63910(7) 0.0189(4) Uani 1 1 d .
C9 C 0.0316(2) 0.5643(3) 0.87358(7) 0.0256(4) Uani 1 1 d .
C10 C 0.4962(2) 0.5291(3) 0.59311(7) 0.0221(4) Uani 1 1 d .
C11 C 0.7897(2) 0.4499(3) 0.56659(7) 0.0198(4) Uani 1 1 d .
C12 C 0.8053(2) 0.5841(3) 0.61447(7) 0.0195(4) Uani 1 1 d .
C13 C 0.0340(2) 0.5803(3) 0.82411(7) 0.0237(4) Uani 1 1 d .
C14 C 0.5893(3) 0.4428(3) 0.54945(7) 0.0251(4) Uani 1 1 d .
C15 C 0.5278(2) 0.4885(4) 0.75534(7) 0.0249(5) Uani 1 1 d .
C16 C 0.4390(3) 0.3011(4) 0.83035(8) 0.0283(5) Uani 1 1 d .
C17 C 0.4399(2) 0.8383(3) 0.63888(7) 0.0210(4) Uani 1 1 d .
C18 C 0.8974(3) 0.5371(3) 0.52639(8) 0.0299(5) Uani 1 1 d .
C19 C 0.5764(2) 0.7109(3) 0.67397(7) 0.0202(4) Uani 1 1 d .
C20 C 0.7265(3) 0.8369(3) 0.70085(8) 0.0255(5) Uani 1 1 d .
C21 C 0.5571(3) 0.3975(4) 0.87511(7) 0.0315(5) Uani 1 1 d .
C22 C -0.1023(3) 0.7200(5) 0.94588(9) 0.0437(6) Uani 1 1 d .
C23 C 0.0465(3) 0.7337(4) 0.91161(8) 0.0302(5) Uani 1 1 d .
C24 C 0.4386(3) 0.7512(4) 0.58561(7) 0.0238(4) Uani 1 1 d .
C25 C 0.2246(3) 0.7082(4) 0.94565(8) 0.0333(5) Uani 1 1 d .
C26 C 0.2062(3) 0.2288(4) 0.72476(8) 0.0300(5) Uani 1 1 d .
C27 C 0.4438(3) 0.4611(4) 0.91552(8) 0.0301(5) Uani 1 1 d .
C28 C 0.3733(3) 0.6447(4) 0.91615(8) 0.0315(5) Uani 1 1 d .
C29 C 0.0391(3) 0.9418(4) 0.88664(10) 0.0414(6) Uani 1 1 d .
C30 C 0.4046(3) 0.2912(4) 0.95019(9) 0.0411(6) Uani 1 1 d .
O1 O 0.7657(2) 0.0953(3) 0.58580(10) 0.0667(7) Uani 1 1 d .
O2 O 1.02903(18) 0.2318(2) 0.59356(6) 0.0329(4) Uani 1 1 d .
O3 O 0.12392(17) 0.8811(2) 0.64262(5) 0.0248(3) Uani 1 1 d .
O4 O 0.15747(16) 0.5922(2) 0.72515(5) 0.0225(3) Uani 1 1 d .

loop_
_atom_site_aniso_label
_atom_site_aniso_U_11
_atom_site_aniso_U_22
_atom_site_aniso_U_33
_atom_site_aniso_U_23
_atom_site_aniso_U_13
_atom_site_aniso_U_12
C1 0.0220(10) 0.0239(11) 0.0260(10) 0.0026(9) 0.0050(8) -0.0012(9)
C2 0.0177(9) 0.0183(10) 0.0226(9) -0.0034(8) 0.0015(8) 0.0014(7)
C3 0.0229(10) 0.0255(11) 0.0179(9) 0.0017(8) 0.0041(7) 0.0011(8)
C4 0.0195(9) 0.0274(11) 0.0195(9) 0.0019(8) 0.0036(7) 0.0012(8)
C5 0.0190(9) 0.0231(11) 0.0171(9) -0.0014(8) 0.0033(7) 0.0013(7)
C6 0.0197(9) 0.0229(11) 0.0194(9) -0.0007(8) 0.0027(7) 0.0029(8)
C7 0.0194(10) 0.0294(12) 0.0250(10) 0.0003(9) 0.0032(8) -0.0029(8)
C8 0.0181(9) 0.0185(10) 0.0200(9) 0.0021(8) 0.0018(7) 0.0017(7)
C9 0.0229(10) 0.0282(12) 0.0265(10) 0.0012(9) 0.0069(8) -0.0051(9)
C10 0.0179(9) 0.0262(12) 0.0220(10) 0.0006(8) 0.0015(8) -0.0007(8)
C11 0.0214(10) 0.0181(10) 0.0204(9) -0.0002(8) 0.0042(7) 0.0006(8)
C12 0.0178(9) 0.0194(10) 0.0214(9) -0.0002(8) 0.0032(7) -0.0003(8)
C13 0.0172(9) 0.0283(12) 0.0264(10) 0.0016(9) 0.0066(8) 0.0006(8)
C14 0.0289(11) 0.0246(12) 0.0209(10) -0.0019(8) -0.0009(8) 0.0023(9)
C15 0.0195(10) 0.0354(12) 0.0201(10) 0.0033(9) 0.0033(8) 0.0059(9)
C16 0.0273(11) 0.0329(13) 0.0247(10) 0.0059(9) 0.0038(8) 0.0039(9)
C17 0.0184(9) 0.0218(11) 0.0228(9) 0.0025(8) 0.0025(8) 0.0015(8)
C18 0.0399(13) 0.0259(12) 0.0258(11) 0.0029(9) 0.0123(9) -0.0016(9)
C19 0.0165(9) 0.0253(11) 0.0192(9) -0.0015(8) 0.0035(7) 0.0020(8)
C20 0.0205(10) 0.0309(12) 0.0251(10) -0.0052(9) 0.0029(8) 0.0008(8)
C21 0.0224(10) 0.0490(15) 0.0227(10) 0.0089(10) 0.0010(8) 0.0008(10)
C22 0.0369(13) 0.0607(18) 0.0363(12) -0.0184(13) 0.0164(11) -0.0085(12)
C23 0.0300(11) 0.0343(13) 0.0276(10) -0.0055(10) 0.0092(9) -0.0037(9)
C24 0.0215(10) 0.0300(12) 0.0197(9) 0.0033(8) 0.0015(8) 0.0041(8)
C25 0.0336(12) 0.0421(14) 0.0250(10) -0.0047(10) 0.0066(9) -0.0092(10)
C26 0.0330(12) 0.0307(12) 0.0265(10) -0.0036(10) 0.0043(9) 0.0010(10)
C27 0.0227(10) 0.0478(15) 0.0188(9) 0.0041(9) -0.0028(8) -0.0063(10)
C28 0.0276(11) 0.0433(15) 0.0236(11) 0.0014(10) 0.0026(9) -0.0115(10)
C29 0.0425(14) 0.0381(15) 0.0438(14) -0.0069(12) 0.0056(11) -0.0008(11)
C30 0.0447(14) 0.0537(17) 0.0253(11) 0.0110(11) 0.0053(10) 0.0002(12)
O1 0.0349(9) 0.0265(10) 0.135(2) 0.0251(12) -0.0090(11) -0.0069(8)
O2 0.0262(8) 0.0261(8) 0.0457(9) 0.0063(8) 0.0013(7) 0.0046(6)
O3 0.0191(7) 0.0256(8) 0.0291(7) 0.0022(6) 0.0000(6) 0.0053(6)
O4 0.0163(6) 0.0292(8) 0.0224(7) 0.0042(6) 0.0041(5) 0.0027(6)

loop_
_atom_type_symbol
_atom_type_description
_atom_type_scat_dispersion_real
_atom_type_scat_dispersion_imag
_atom_type_scat_source
C C 0.0033 0.0016 'International Tables Vol C Tables 4.2.6.8 and 6.1.1.4'
H H 0.0000 0.0000 'International Tables Vol C Tables 4.2.6.8 and 6.1.1.4'
O O 0.0106 0.0060 'International Tables Vol C Tables 4.2.6.8 and 6.1.1.4'

loop_
_geom_angle_atom_site_label_1
_geom_angle_atom_site_label_2
_geom_angle_atom_site_label_3
_geom_angle
O1 C1 C11 125.05(18)
O1 C1 O2 121.8(2)
O2 C1 C11 113.04(17)
C5 C2 C17 107.40(16)
O3 C2 C5 126.28(17)
O3 C2 C17 126.32(18)
C7 C3 C4 113.98(15)
C26 C3 C4 113.24(16)
C26 C3 C7 109.91(17)
O4 C3 C4 108.43(15)
O4 C3 C7 102.33(15)
O4 C3 C26 108.24(15)
C15 C4 C3 110.73(15)
C16 C4 C3 115.68(17)
C16 C4 C15 109.30(16)
C6 C5 C2 111.20(17)
C6 C5 O4 127.17(17)
O4 C5 C2 121.62(16)
C5 C6 C15 121.19(17)
C5 C6 C19 112.81(17)
C15 C6 C19 126.00(16)
C13 C7 C3 113.71(17)
C10 C8 C19 106.37(14)
C12 C8 C10 102.44(14)
C12 C8 C19 116.69(16)
C13 C9 C23 127.2(2)
C14 C10 C8 106.17(15)
C24 C10 C8 102.54(15)
C24 C10 C14 113.79(16)
C1 C11 C12 108.00(15)
C1 C11 C14 109.95(16)
C1 C11 C18 109.88(16)
C12 C11 C14 104.15(15)
C18 C11 C12 111.39(16)
C18 C11 C14 113.23(16)
C8 C12 C11 105.01(15)
C9 C13 C7 124.7(2)
C10 C14 C11 106.87(15)
C6 C15 C4 110.00(15)
C4 C16 C21 111.45(19)
C2 C17 C19 105.66(15)
C2 C17 C24 110.85(16)
C24 C17 C19 106.81(15)
C6 C19 C8 109.44(17)
C6 C19 C17 102.71(14)
C6 C19 C20 111.34(15)
C8 C19 C17 104.55(14)
C20 C19 C8 114.07(15)
C20 C19 C17 113.92(17)
C27 C21 C16 109.33(16)
C9 C23 C22 110.56(19)
C9 C23 C25 107.98(19)
C9 C23 C29 112.12(18)
C22 C23 C25 107.64(18)
C29 C23 C22 108.6(2)
C29 C23 C25 109.8(2)
C17 C24 C10 105.30(15)
C28 C25 C23 112.66(17)
C28 C27 C21 121.8(2)
C28 C27 C30 124.2(2)
C30 C27 C21 113.6(2)
C27 C28 C25 126.1(2)
C5 O4 C3 114.16(13)

loop_
_geom_bond_atom_site_label_1
_geom_bond_atom_site_label_2
_geom_bond_distance
C1 C11 1.521(3)
C1 O1 1.186(3)
C1 O2 1.328(2)
C2 C5 1.462(3)
C2 C17 1.520(3)
C2 O3 1.221(2)
C3 C4 1.550(3)
C3 C7 1.542(3)
C3 C26 1.524(3)
C3 O4 1.471(2)
C4 C15 1.543(2)
C4 C16 1.537(3)
C5 C6 1.340(3)
C5 O4 1.362(2)
C6 C15 1.491(3)
C6 C19 1.520(3)
C7 C13 1.496(3)
C8 C10 1.549(3)
C8 C12 1.531(2)
C8 C19 1.559(3)
C9 C13 1.328(3)
C9 C23 1.506(3)
C10 C14 1.542(3)
C10 C24 1.537(3)
C11 C12 1.549(3)
C11 C14 1.553(3)
C11 C18 1.536(3)
C16 C21 1.554(3)
C17 C19 1.569(3)
C17 C24 1.534(3)
C19 C20 1.532(3)
C21 C27 1.517(3)
C22 C23 1.541(3)
C23 C25 1.563(3)
C23 C29 1.524(4)
C25 C28 1.513(3)
C27 C28 1.327(3)
C27 C30 1.506(3)
